data_4344037
loop_
_publ_author_name
'Xing, Yang'
'Liu, Chun'
'Xiu, Jing-Hai'
'Li, Jiu-Yan'

_publ_section_title
;
 Photostable Fluorophenyl-Substituted Cyclometalated Platinum(II) Emitters
 for Monitoring of Molecular Oxygen in Real Time.
;
_journal_issue 16
_journal_name_full 'Inorganic chemistry'
_journal_page_first 7783
_journal_page_last 7790
_journal_paper_doi 10.1021/acs.inorgchem.5b00775
_journal_volume 54
_journal_year 2015
_chemical_formula_moiety '2(C22 H16 F3 N O2 Pt), C2 H Cl3 '
_chemical_formula_sum 'C46 H33 Cl3 F6 N2 O4 Pt2'
_chemical_formula_weight 1288.27
_chemical_name_systematic
; 
 ? 
;
_space_group_IT_number 60
_symmetry_cell_setting orthorhombic
_symmetry_space_group_name_Hall '-P 2n 2ab'
_symmetry_space_group_name_H-M 'P b c n'
_atom_sites_solution_hydrogens geom
_atom_sites_solution_primary direct
_atom_sites_solution_secondary difmap
_audit_creation_method SHELXL-97
_cell_angle_alpha 90.00
_cell_angle_beta 90.00
_cell_angle_gamma 90.00
_cell_formula_units_Z 4
_cell_length_a 13.2671(10)
_cell_length_b 12.1276(10)
_cell_length_c 26.656(2)
_cell_measurement_reflns_used 9147
_cell_measurement_temperature 296(2)
_cell_measurement_theta_max 27.40
_cell_measurement_theta_min 2.28
_cell_volume 4288.9(6)
_computing_cell_refinement 'Bruker SAINT'
_computing_data_collection 'Bruker APEX2'
_computing_data_reduction 'Bruker SAINT'
_computing_molecular_graphics 'Bruker SHELXTL'
_computing_publication_material 'Bruker SHELXTL'
_computing_structure_refinement 'SHELXL-97 (Sheldrick, 1997)'
_computing_structure_solution 'SHELXS-97 (Sheldrick, 1990)'
_diffrn_ambient_temperature 296(2)
_diffrn_measured_fraction_theta_full 1.000
_diffrn_measured_fraction_theta_max 1.000
_diffrn_measurement_device_type 'Bruker APEX-II CCD'
_diffrn_measurement_method '\f and \w scans'
_diffrn_radiation_monochromator graphite
_diffrn_radiation_source 'fine-focus sealed tube'
_diffrn_radiation_type MoK\a
_diffrn_radiation_wavelength 0.71073
_diffrn_reflns_av_R_equivalents 0.0364
_diffrn_reflns_av_sigmaI/netI 0.0263
_diffrn_reflns_limit_h_max 15
_diffrn_reflns_limit_h_min -15
_diffrn_reflns_limit_k_max 13
_diffrn_reflns_limit_k_min -14
_diffrn_reflns_limit_l_max 25
_diffrn_reflns_limit_l_min -31
_diffrn_reflns_number 21471
_diffrn_reflns_theta_full 25.00
_diffrn_reflns_theta_max 25.00
_diffrn_reflns_theta_min 2.17
_exptl_absorpt_coefficient_mu 6.777
_exptl_absorpt_correction_T_max 0.2440
_exptl_absorpt_correction_T_min 0.2001
_exptl_absorpt_correction_type multi-scan
_exptl_absorpt_process_details SADABS
_exptl_crystal_colour yellow
_exptl_crystal_density_diffrn 1.995
_exptl_crystal_density_method 'not measured'
_exptl_crystal_description block
_exptl_crystal_F_000 2464
_exptl_crystal_size_max 0.35
_exptl_crystal_size_mid 0.32
_exptl_crystal_size_min 0.29
_refine_diff_density_max 0.956
_refine_diff_density_min -1.917
_refine_diff_density_rms 0.142
_refine_ls_extinction_method none
_refine_ls_goodness_of_fit_ref 1.037
_refine_ls_hydrogen_treatment constr
_refine_ls_matrix_type full
_refine_ls_number_parameters 287
_refine_ls_number_reflns 3781
_refine_ls_number_restraints 21
_refine_ls_restrained_S_all 1.068
_refine_ls_R_factor_all 0.0448
_refine_ls_R_factor_gt 0.0381
_refine_ls_shift/su_max 0.021
_refine_ls_shift/su_mean 0.002
_refine_ls_structure_factor_coef Fsqd
_refine_ls_weighting_details 'calc w=1/[\s^2^(Fo^2^)+(0.1400P)^2^+0.5227P] where P=(Fo^2^+2Fc^2^)/3'
_refine_ls_weighting_scheme calc
_refine_ls_wR_factor_gt 0.1628
_refine_ls_wR_factor_ref 0.1690
_reflns_number_gt 3253
_reflns_number_total 3781
_reflns_threshold_expression >2sigma(I)
_cod_data_source_file ic5b00775_si_004.cif
_cod_data_source_block q1
_cod_depositor_comments
;
The following automatic conversions were performed:

'_symmetry_cell_setting' value 'Orthorhombic' changed to
'orthorhombic' according to
/usr/data/users/saulius/crontab/automatic-downloads/rss-feeds/ACS/lib/dictionaries/cif_core.dic
dictionary named 'cif_core.dic' version 2.4.2 from 2011-04-26.

Automatic conversion script
Id: cif_fix_values 3271 2015-04-21 07:52:19Z andrius 

 Adding full bibliography for 4344036--4344037.cif.
;
_cod_original_cell_volume 4289.0(6)
_cod_original_sg_symbol_Hall ' -P 2n 2ab '
_cod_original_sg_symbol_H-M 'Pbcn '
_cod_database_code 4344037

loop_
_symmetry_equiv_pos_as_xyz
'x, y, z'
'-x+1/2, -y+1/2, z+1/2'
'-x, y, -z+1/2'
'x+1/2, -y+1/2, -z'
'-x, -y, -z'
'x-1/2, y-1/2, -z-1/2'
'x, -y, z-1/2'
'-x-1/2, y-1/2, z'

loop_
_atom_site_label
_atom_site_type_symbol
_atom_site_fract_x
_atom_site_fract_y
_atom_site_fract_z
_atom_site_U_iso_or_equiv
_atom_site_adp_type
_atom_site_occupancy
_atom_site_symmetry_multiplicity
_atom_site_calc_flag
_atom_site_refinement_flags
Cl1 Cl 0.5342(6) 0.3630(6) 0.19971(17) 0.228(3) Uani 1 1 d DU
C23 C 0.4532(14) 0.4317(13) 0.2414(11) 0.238(14) Uani 1 1 d DU
Pt1 Pt 0.14267(2) 0.41427(3) 0.021284(11) 0.0400(2) Uani 1 1 d .
F1 F -0.2563(6) 0.2621(7) 0.3023(2) 0.115(3) Uani 1 1 d .
F2 F -0.3786(6) 0.0939(6) 0.2744(3) 0.109(3) Uani 1 1 d .
F3 F -0.3724(5) 0.0204(5) 0.1794(2) 0.0902(19) Uani 1 1 d .
N1 N 0.0328(5) 0.3608(5) -0.02356(19) 0.0398(14) Uani 1 1 d .
O1 O 0.2428(4) 0.4623(5) 0.07289(19) 0.0522(13) Uani 1 1 d .
O2 O 0.2307(4) 0.4788(4) -0.0377(2) 0.0536(13) Uani 1 1 d .
C1 C 0.0304(6) 0.3771(7) -0.0730(3) 0.0467(16) Uani 1 1 d .
H1 H 0.0834 0.4148 -0.0881 0.056 Uiso 1 1 calc R
C2 C -0.0487(6) 0.3396(7) -0.1030(3) 0.056(2) Uani 1 1 d .
H2 H -0.0495 0.3530 -0.1373 0.067 Uiso 1 1 calc R
C3 C -0.1273(6) 0.2808(7) -0.0796(3) 0.0503(19) Uani 1 1 d .
H3 H -0.1787 0.2490 -0.0984 0.060 Uiso 1 1 calc R
C4 C -0.1257(7) 0.2719(7) -0.0290(3) 0.046(2) Uani 1 1 d .
H4 H -0.1805 0.2394 -0.0131 0.055 Uiso 1 1 calc R
C5 C -0.0462(5) 0.3089(5) 0.0001(3) 0.0359(14) Uani 1 1 d .
C6 C -0.0354(5) 0.3042(6) 0.0538(2) 0.0403(15) Uani 1 1 d .
C7 C 0.0545(5) 0.3537(6) 0.0726(2) 0.0400(15) Uani 1 1 d .
C8 C 0.0667(5) 0.3551(7) 0.1245(3) 0.0509(18) Uani 1 1 d .
H8 H 0.1255 0.3847 0.1378 0.061 Uiso 1 1 calc R
C9 C -0.0055(5) 0.3140(6) 0.1569(3) 0.0483(17) Uani 1 1 d .
H9 H 0.0058 0.3174 0.1913 0.058 Uiso 1 1 calc R
C10 C -0.0968(6) 0.2665(6) 0.1388(3) 0.0450(17) Uani 1 1 d .
C11 C -0.1099(6) 0.2620(6) 0.0867(3) 0.0433(16) Uani 1 1 d .
H11 H -0.1682 0.2308 0.0735 0.052 Uiso 1 1 calc R
C12 C -0.1723(6) 0.2255(6) 0.1732(3) 0.0454(16) Uani 1 1 d .
C13 C -0.1796(7) 0.2675(7) 0.2224(3) 0.059(2) Uani 1 1 d .
H13 H -0.1384 0.3252 0.2329 0.071 Uiso 1 1 calc R
C14 C -0.2504(7) 0.2206(9) 0.2554(3) 0.072(3) Uani 1 1 d .
C15 C -0.3120(7) 0.1366(9) 0.2412(3) 0.072(3) Uani 1 1 d .
C16 C -0.3059(7) 0.1013(7) 0.1937(4) 0.061(2) Uani 1 1 d .
C17 C -0.2401(6) 0.1419(7) 0.1597(3) 0.0532(18) Uani 1 1 d .
H17 H -0.2398 0.1141 0.1272 0.064 Uiso 1 1 calc R
C18 C 0.3207(6) 0.5213(7) 0.0639(3) 0.056(2) Uani 1 1 d .
C19 C 0.3536(6) 0.5586(11) 0.0183(5) 0.062(3) Uani 1 1 d .
H19 H 0.4106 0.6033 0.0185 0.074 Uiso 1 1 calc R
C20 C 0.3111(6) 0.5368(7) -0.0280(3) 0.057(2) Uani 1 1 d .
C21 C 0.3576(8) 0.5925(10) -0.0744(7) 0.086(5) Uani 1 1 d .
H21A H 0.4098 0.5464 -0.0878 0.129 Uiso 1 1 calc R
H21B H 0.3856 0.6625 -0.0650 0.129 Uiso 1 1 calc R
H21C H 0.3063 0.6034 -0.0994 0.129 Uiso 1 1 calc R
C22 C 0.3756(9) 0.5541(10) 0.1118(5) 0.085(3) Uani 1 1 d .
H22A H 0.3282 0.5592 0.1389 0.127 Uiso 1 1 calc R
H22B H 0.4077 0.6243 0.1071 0.127 Uiso 1 1 calc R
H22C H 0.4256 0.4996 0.1197 0.127 Uiso 1 1 calc R
Cl2 Cl 0.5000 0.5601(6) 0.2500 0.208(4) Uani 1 2 d SDU
H23 H 0.3977 0.4688 0.2533 0.312 Uiso 0.50 1 d PRD

loop_
_atom_site_aniso_label
_atom_site_aniso_U_11
_atom_site_aniso_U_22
_atom_site_aniso_U_33
_atom_site_aniso_U_23
_atom_site_aniso_U_13
_atom_site_aniso_U_12
Cl1 0.361(9) 0.221(6) 0.101(3) -0.024(4) -0.015(4) 0.156(6)
C23 0.26(2) 0.195(18) 0.26(2) 0.049(16) -0.032(18) -0.034(14)
Pt1 0.0338(3) 0.0355(3) 0.0507(3) -0.00462(10) -0.00060(10) 0.00139(9)
F1 0.120(5) 0.176(7) 0.048(3) -0.027(4) 0.014(3) -0.053(4)
F2 0.116(5) 0.155(8) 0.057(4) 0.012(3) 0.026(4) -0.049(4)
F3 0.106(4) 0.090(5) 0.075(4) 0.010(3) 0.003(3) -0.045(3)
N1 0.034(3) 0.036(4) 0.049(4) -0.010(2) 0.006(2) 0.004(3)
O1 0.041(3) 0.050(3) 0.066(3) -0.006(3) -0.008(2) -0.005(2)
O2 0.048(3) 0.050(3) 0.063(3) -0.003(3) 0.013(2) -0.009(3)
C1 0.050(4) 0.047(4) 0.044(4) 0.001(3) 0.002(3) 0.003(3)
C2 0.065(5) 0.061(5) 0.042(4) -0.005(4) -0.006(3) 0.008(4)
C3 0.062(5) 0.049(5) 0.040(4) -0.010(3) -0.011(3) -0.004(4)
C4 0.046(4) 0.039(5) 0.053(5) 0.009(3) -0.006(3) -0.019(4)
C5 0.036(3) 0.029(3) 0.042(4) 0.001(3) 0.000(3) -0.001(3)
C6 0.039(3) 0.040(4) 0.043(4) -0.003(3) -0.011(3) 0.005(3)
C7 0.042(4) 0.038(4) 0.039(4) -0.004(3) -0.006(3) 0.007(3)
C8 0.042(4) 0.060(5) 0.050(4) -0.002(4) -0.010(3) 0.001(3)
C9 0.050(4) 0.056(4) 0.038(4) 0.000(3) -0.006(3) 0.008(3)
C10 0.052(4) 0.042(4) 0.041(4) 0.005(3) -0.002(3) 0.009(3)
C11 0.037(4) 0.049(4) 0.044(4) -0.001(3) -0.002(3) 0.008(3)
C12 0.049(4) 0.044(4) 0.043(4) -0.003(3) -0.010(3) 0.003(3)
C13 0.059(5) 0.068(6) 0.050(4) -0.009(4) 0.002(4) -0.007(4)
C14 0.080(7) 0.097(7) 0.038(4) 0.001(5) 0.007(4) -0.010(5)
C15 0.067(6) 0.099(7) 0.049(5) 0.018(5) -0.005(4) -0.027(6)
C16 0.061(6) 0.060(5) 0.063(5) 0.012(4) -0.001(4) -0.004(4)
C17 0.066(5) 0.051(4) 0.043(4) 0.002(3) -0.001(3) -0.007(4)
C18 0.045(4) 0.049(5) 0.074(5) -0.013(4) -0.006(4) 0.001(4)
C19 0.041(6) 0.047(6) 0.099(10) -0.011(5) -0.002(4) -0.013(4)
C20 0.044(5) 0.046(5) 0.082(6) -0.004(4) 0.014(4) 0.002(4)
C21 0.072(9) 0.078(10) 0.108(11) 0.028(6) 0.022(6) -0.025(5)
C22 0.075(6) 0.071(7) 0.109(9) -0.011(7) -0.022(7) -0.033(5)
Cl2 0.333(12) 0.086(4) 0.204(8) 0.000 -0.003(8) 0.000

loop_
_atom_type_symbol
_atom_type_description
_atom_type_scat_dispersion_real
_atom_type_scat_dispersion_imag
_atom_type_scat_source
C C 0.0033 0.0016 'International Tables Vol C Tables 4.2.6.8 and 6.1.1.4'
H H 0.0000 0.0000 'International Tables Vol C Tables 4.2.6.8 and 6.1.1.4'
N N 0.0061 0.0033 'International Tables Vol C Tables 4.2.6.8 and 6.1.1.4'
O O 0.0106 0.0060 'International Tables Vol C Tables 4.2.6.8 and 6.1.1.4'
F F 0.0171 0.0103 'International Tables Vol C Tables 4.2.6.8 and 6.1.1.4'
Pt Pt -1.7033 8.3905 'International Tables Vol C Tables 4.2.6.8 and 6.1.1.4'
Cl Cl 0.1484 0.1585 'International Tables Vol C Tables 4.2.6.8 and 6.1.1.4'

loop_
_geom_angle_atom_site_label_1
_geom_angle_atom_site_label_2
_geom_angle_atom_site_label_3
_geom_angle
_geom_angle_site_symmetry_1
_geom_angle_site_symmetry_3
C23 Cl1 C23 43.9(14) . 3_655
C23 C23 Cl2 67.0(8) 3_655 .
C23 C23 Cl1 69.2(14) 3_655 .
Cl2 C23 Cl1 107.3(10) . .
C23 C23 Cl1 67(2) 3_655 3_655
Cl2 C23 Cl1 106.0(14) . 3_655
Cl1 C23 Cl1 106.1(12) . 3_655
C23 C23 H23 129.2 3_655 .
Cl2 C23 H23 78.3 . .
Cl1 C23 H23 160.2 . .
Cl1 C23 H23 90.0 3_655 .
C7 Pt1 N1 81.9(3) . .
C7 Pt1 O1 91.5(2) . .
N1 Pt1 O1 173.3(2) . .
C7 Pt1 O2 176.3(2) . .
N1 Pt1 O2 94.5(2) . .
O1 Pt1 O2 92.1(2) . .
C1 N1 C5 120.2(6) . .
C1 N1 Pt1 124.2(5) . .
C5 N1 Pt1 115.6(4) . .
C18 O1 Pt1 124.8(5) . .
C20 O2 Pt1 120.4(5) . .
N1 C1 C2 122.3(7) . .
N1 C1 H1 118.8 . .
C2 C1 H1 118.8 . .
C1 C2 C3 118.0(7) . .
C1 C2 H2 121.0 . .
C3 C2 H2 121.0 . .
C4 C3 C2 118.0(7) . .
C4 C3 H3 121.0 . .
C2 C3 H3 121.0 . .
C3 C4 C5 123.0(8) . .
C3 C4 H4 118.5 . .
C5 C4 H4 118.5 . .
N1 C5 C4 118.1(7) . .
N1 C5 C6 113.4(6) . .
C4 C5 C6 128.4(6) . .
C11 C6 C7 121.2(6) . .
C11 C6 C5 124.1(6) . .
C7 C6 C5 114.6(6) . .
C8 C7 C6 116.8(6) . .
C8 C7 Pt1 128.6(5) . .
C6 C7 Pt1 114.6(5) . .
C9 C8 C7 122.4(7) . .
C9 C8 H8 118.8 . .
C7 C8 H8 118.8 . .
C8 C9 C10 121.5(7) . .
C8 C9 H9 119.2 . .
C10 C9 H9 119.2 . .
C11 C10 C9 117.2(7) . .
C11 C10 C12 122.0(7) . .
C9 C10 C12 120.8(6) . .
C10 C11 C6 120.8(7) . .
C10 C11 H11 119.6 . .
C6 C11 H11 119.6 . .
C17 C12 C13 117.1(7) . .
C17 C12 C10 122.0(7) . .
C13 C12 C10 120.9(7) . .
C14 C13 C12 118.7(8) . .
C14 C13 H13 120.6 . .
C12 C13 H13 120.6 . .
F1 C14 C15 120.2(8) . .
F1 C14 C13 117.8(9) . .
C15 C14 C13 122.0(8) . .
C16 C15 F2 122.4(9) . .
C16 C15 C14 117.8(8) . .
F2 C15 C14 119.8(8) . .
C15 C16 C17 123.9(9) . .
C15 C16 F3 116.8(8) . .
C17 C16 F3 119.2(8) . .
C16 C17 C12 120.4(8) . .
C16 C17 H17 119.8 . .
C12 C17 H17 119.8 . .
O1 C18 C19 127.5(8) . .
O1 C18 C22 112.1(8) . .
C19 C18 C22 120.4(9) . .
C18 C19 C20 126.9(9) . .
C18 C19 H19 116.6 . .
C20 C19 H19 116.6 . .
O2 C20 C19 127.8(8) . .
O2 C20 C21 114.0(9) . .
C19 C20 C21 118.1(10) . .
C20 C21 H21A 109.5 . .
C20 C21 H21B 109.5 . .
H21A C21 H21B 109.5 . .
C20 C21 H21C 109.5 . .
H21A C21 H21C 109.5 . .
H21B C21 H21C 109.5 . .
C18 C22 H22A 109.5 . .
C18 C22 H22B 109.5 . .
H22A C22 H22B 109.5 . .
C18 C22 H22C 109.5 . .
H22A C22 H22C 109.5 . .
H22B C22 H22C 109.5 . .
C23 Cl2 C23 46.0(16) 3_655 .
C23 Cl2 H23 72.3 3_655 .
C23 Cl2 H23 30.9 . .

loop_
_geom_bond_atom_site_label_1
_geom_bond_atom_site_label_2
_geom_bond_distance
_geom_bond_site_symmetry_2
Cl1 C23 1.756(16) .
Cl1 C23 1.79(3) 3_655
C23 C23 1.32(5) 3_655
C23 Cl2 1.692(16) .
C23 Cl1 1.79(3) 3_655
C23 H23 0.9199 .
Pt1 C7 1.944(7) .
Pt1 N1 1.994(6) .
Pt1 O1 1.999(5) .
Pt1 O2 2.109(5) .
F1 C14 1.349(11) .
F2 C15 1.353(11) .
F3 C16 1.374(11) .
N1 C1 1.334(8) .
N1 C5 1.375(8) .
O1 C18 1.280(10) .
O2 C20 1.303(10) .
C1 C2 1.395(11) .
C1 H1 0.9300 .
C2 C3 1.408(12) .
C2 H2 0.9300 .
C3 C4 1.352(11) .
C3 H3 0.9300 .
C4 C5 1.384(10) .
C4 H4 0.9300 .
C5 C6 1.440(10) .
C6 C11 1.416(11) .
C6 C7 1.426(9) .
C7 C8 1.394(10) .
C8 C9 1.382(10) .
C8 H8 0.9300 .
C9 C10 1.426(10) .
C9 H9 0.9300 .
C10 C11 1.401(10) .
C10 C12 1.446(11) .
C11 H11 0.9300 .
C12 C17 1.403(10) .
C12 C13 1.411(10) .
C13 C14 1.407(13) .
C13 H13 0.9300 .
C14 C15 1.361(14) .
C15 C16 1.338(13) .
C16 C17 1.351(12) .
C17 H17 0.9300 .
C18 C19 1.368(14) .
C18 C22 1.523(14) .
C19 C20 1.385(14) .
C19 H19 0.9300 .
C20 C21 1.538(16) .
C21 H21A 0.9600 .
C21 H21B 0.9600 .
C21 H21C 0.9600 .
C22 H22A 0.9600 .
C22 H22B 0.9600 .
C22 H22C 0.9600 .
Cl2 C23 1.692(16) 3_655
Cl2 H23 1.7536 .
